data_1533320
loop_
_publ_author_name
'Zhizhin, M.G.'
'Chernyshev, V.V.'
'Filaretov, A.A.'
'Olenev, A.V.'
'Komissarova, L.N.'
'Spiridonov, F.M.'

_publ_section_title
;
 Synthesis and crystal structure of new double indium phosphates M(I)3 In
 (P O4)2 (M(I)= K and Rb)
;
_journal_name_full Kristallografiya
_journal_page_first 839
_journal_page_last 848
_journal_volume 47
_journal_year 2002
_chemical_formula_sum 'In O8 P2 Rb3'
_chemical_name_systematic 'Rb3 In (P O4)2'
_space_group_IT_number 14
_symmetry_space_group_name_Hall '-P 2yn'
_symmetry_space_group_name_H-M 'P 1 21/n 1'
_cell_angle_alpha 90
_cell_angle_beta 90.3
_cell_angle_gamma 90
_cell_formula_units_Z 8
_cell_length_a 9.965
_cell_length_b 11.612
_cell_length_c 15.902
_cell_volume 1840.052
_citation_journal_id_ASTM KRISAJ
_cod_data_source_file Zhizhin_KRISAJ_2002_471.cif
_cod_data_source_block In1O8P2Rb3
_cod_original_sg_symbol_Hall '-P 2ybc (x-z,y,z)'
_cod_original_formula_sum 'In1 O8 P2 Rb3'
_cod_database_code 1533320

loop_
_symmetry_equiv_pos_as_xyz
x,y,z
-x+1/2,y+1/2,-z+1/2
-x,-y,-z
x-1/2,-y-1/2,z-1/2

loop_
_atom_site_label
_atom_site_type_symbol
_atom_site_fract_x
_atom_site_fract_y
_atom_site_fract_z
_atom_site_occupancy
_atom_site_U_iso_or_equiv
Rb4 Rb+1 0.7889 0.5991 0.2464 1 0.0
O10 O-2 0.4373 0.6494 0.0001 1 0.0
O11 O-2 0.2704 0.5914 0.8895 1 0.0
P4 P+5 0.555 0.8408 0.1624 1 0.0
O3 O-2 0.0891 0.844 0.8667 1 0.0
Rb2 Rb+1 0.7397 0.6071 0.0009 1 0.0
Rb5 Rb+1 0.1137 0.5841 0.3281 1 0.0
O13 O-2 0.0755 0.6221 0.7529 1 0.0
O1 O-2 0.1209 0.0422 0.0884 1 0.0
O15 O-2 0.6176 0.721 0.1448 1 0.0
O2 O-2 0.3986 0.6066 0.2643 1 0.0
O5 O-2 0.0326 0.6994 0.1708 1 0.0
O7 O-2 0.0791 0.6893 0.0183 1 0.0
O8 O-2 0.2242 0.5742 0.1215 1 0.0
O4 O-2 0.875 0.7408 0.8771 1 0.0
Rb1 Rb+1 0.2938 0.8802 -0.0079 1 0.0
O9 O-2 0.4428 0.7449 0.8603 1 0.0
Rb6 Rb+1 0.3126 0.364 0.2427 1 0.0
P1 P+5 0.4351 0.6378 0.3548 1 0.0
P2 P+5 0.0808 0.6214 0.1017 1 0.0
O16 O-2 0.4023 0.8198 0.148 1 0.0
O6 O-2 0.012 0.4846 -0.0943 1 0.0
In2 In+3 0.07342 0.65243 0.88579 1 0.0
O12 O-2 0.4903 0.4626 0.1249 1 0.0
Rb3 Rb+1 0.8998 0.8785 0.0837 1 0.0
In1 In+3 0.42228 0.63098 0.13117 1 0.0
P3 P+5 0.4145 0.6333 -0.0943 1 0.0
O14 O-2 0.3911 0.0655 0.8949 1 0.0
